data_7708792
loop_
_publ_author_name
'Narayana, Mannem Adi'
'Vaddamanu, Moulali'
'Sathyanarayana, Arruri'
'Siddhant, Kumar'
'Sugiyama, Shohei'
'Ozaki, Kazuhisa'
'Rengan, Aravind Kumar'
'Velappan, Kavitha'
'Hisano, Kyohei'
'Tsutsumi, Osamu'
'Prabusankar, Ganesan'

_publ_section_title
;
 A gold(i) 1,2,3-triazolylidene complex featuring the interaction between
 gold and methine hydrogen
;
_journal_name_full 'Dalton Transactions'
_journal_paper_doi 10.1039/D1DT02827H
_journal_year 2021
_chemical_formula_moiety 'C30 H27 Au Cl N3'
_chemical_formula_sum 'C30 H27 Au Cl N3'
_chemical_formula_weight 661.99
_space_group_crystal_system triclinic
_space_group_IT_number 2
_space_group_name_Hall '-P 1'
_space_group_name_H-M_alt 'P -1'
_symmetry_Int_Tables_number 2
_atom_sites_solution_primary direct
_audit_creation_date 2021-07-25
_audit_creation_method
;
Olex2 1.2
(compiled 2018.05.29 svn.r3508 for OlexSys, GUI svn.r5506)
;
_audit_update_record
;
2021-08-23 deposited with the CCDC.	2021-11-11 downloaded from the CCDC.
;
_cell_angle_alpha 103.912(4)
_cell_angle_beta 107.590(6)
_cell_angle_gamma 93.543(5)
_cell_formula_units_Z 2
_cell_length_a 10.0475(7)
_cell_length_b 10.7852(5)
_cell_length_c 13.3559(8)
_cell_measurement_reflns_used 4707
_cell_measurement_temperature 298
_cell_measurement_theta_max 26.3930
_cell_measurement_theta_min 2.6930
_cell_volume 1324.95(15)
_computing_cell_refinement 'CrysAlisPro 1.171.39.46e (Rigaku OD, 2018)'
_computing_data_collection 'CrysAlisPro 1.171.39.46e (Rigaku OD, 2018)'
_computing_data_reduction 'CrysAlisPro 1.171.39.46e (Rigaku OD, 2018)'
_computing_molecular_graphics 'Olex2 (Dolomanov et al., 2009)'
_computing_publication_material 'Olex2 (Dolomanov et al., 2009)'
_computing_structure_refinement 'olex2.refine (Bourhis et al., 2015)'
_computing_structure_solution 'ShelXS (Sheldrick, 2008)'
_diffrn_ambient_temperature 298
_diffrn_detector 'CCD plate'
_diffrn_detector_area_resol_mean 16.1293
_diffrn_detector_type Eos
_diffrn_measured_fraction_theta_full 0.9994
_diffrn_measured_fraction_theta_max 0.8469
_diffrn_measurement_details
;
List of Runs (angles in degrees, time in seconds):

  # Type    Start    End  Width  t~exp~   \w     \q     \k     \f   Frames
#--------------------------------------------------------------------------
  1  \w    -49.00   9.00   1.00    5.07    --   19.72 -57.00  30.00   58
  2  \w     21.00  89.00   1.00    5.07    --   19.72  57.00-180.00   68
  3  \w    -10.00  65.00   1.00    5.07    --   19.72  77.00 -90.00   75
  4  \w    -10.00  88.00   1.00    5.07    --   19.72  77.00  90.00   98
  5  \w    -32.00  52.00   1.00    5.07    --   19.72 -90.00 -34.00   84
;
_diffrn_measurement_device 'four-circle diffractometer'
_diffrn_measurement_device_type 'SuperNova, Dual, Cu at home/near, Eos'
_diffrn_measurement_method '\w scans'
_diffrn_orient_matrix_type 'CrysAlisPro convention (1999,Acta A55,543-557)'
_diffrn_orient_matrix_UB_11 -0.0090773000
_diffrn_orient_matrix_UB_12 -0.0112764000
_diffrn_orient_matrix_UB_13 0.0478688000
_diffrn_orient_matrix_UB_21 -0.0020279000
_diffrn_orient_matrix_UB_22 0.0667290000
_diffrn_orient_matrix_UB_23 0.0202695000
_diffrn_orient_matrix_UB_31 -0.0742713000
_diffrn_orient_matrix_UB_32 -0.0104721000
_diffrn_orient_matrix_UB_33 -0.0255014000
_diffrn_radiation_monochromator mirror
_diffrn_radiation_probe x-ray
_diffrn_radiation_type 'Mo K\a'
_diffrn_radiation_wavelength 0.71073
_diffrn_reflns_av_R_equivalents 0.0444
_diffrn_reflns_av_unetI/netI 0.0653
_diffrn_reflns_limit_h_max 12
_diffrn_reflns_limit_h_min -13
_diffrn_reflns_limit_k_max 12
_diffrn_reflns_limit_k_min -14
_diffrn_reflns_limit_l_max 17
_diffrn_reflns_limit_l_min -15
_diffrn_reflns_number 10483
_diffrn_reflns_theta_full 25.0000
_diffrn_reflns_theta_max 29.17
_diffrn_reflns_theta_min 2.15
_diffrn_source 'micro-focus sealed X-ray tube'
_diffrn_source_current n/a
_diffrn_source_type 'SuperNova (Mo) X-ray Source'
_diffrn_source_voltage n/a
_exptl_absorpt_coefficient_mu 5.676
_exptl_absorpt_correction_T_max 1.00000
_exptl_absorpt_correction_T_min 0.83702
_exptl_absorpt_correction_type multi-scan
_exptl_absorpt_process_details
;
CrysAlisPro 1.171.39.46e (Rigaku Oxford Diffraction, 2018)
Empirical absorption correction using spherical harmonics,
 implemented in SCALE3 ABSPACK scaling algorithm.
;
_exptl_crystal_colour 'metallic brownish colourless'
_exptl_crystal_colour_lustre metallic
_exptl_crystal_colour_modifier brownish
_exptl_crystal_colour_primary colourless
_exptl_crystal_density_diffrn 1.6592
_exptl_crystal_description block
_exptl_crystal_F_000 644.9432
_exptl_crystal_size_max 0.05
_exptl_crystal_size_mid 0.045
_exptl_crystal_size_min 0.03
_refine_diff_density_max 1.0074
_refine_diff_density_min -1.3737
_refine_diff_density_rms 0.1686
_refine_ls_d_res_high 0.7292
_refine_ls_d_res_low 9.4760
_refine_ls_goodness_of_fit_ref 1.0086
_refine_ls_hydrogen_treatment constr
_refine_ls_matrix_type full
_refine_ls_number_constraints 48
_refine_ls_number_parameters 319
_refine_ls_number_reflns 6064
_refine_ls_number_restraints 0
_refine_ls_restrained_S_all 1.0086
_refine_ls_R_factor_all 0.0506
_refine_ls_R_factor_gt 0.0363
_refine_ls_shift/su_max 0.0000
_refine_ls_shift/su_mean 0.0000
_refine_ls_structure_factor_coef Fsqd
_refine_ls_weighting_details 'w=1/[\s^2^(Fo^2^)+(0.0230P)^2^] where P=(Fo^2^+2Fc^2^)/3'
_refine_ls_weighting_scheme calc
_refine_ls_wR_factor_gt 0.0675
_refine_ls_wR_factor_ref 0.0795
_reflns_Friedel_coverage 0.0
_reflns_limit_h_max 12
_reflns_limit_h_min -13
_reflns_limit_k_max 13
_reflns_limit_k_min -14
_reflns_limit_l_max 17
_reflns_limit_l_min 0
_reflns_number_gt 4980
_reflns_number_total 6064
_reflns_threshold_expression I>=2u(I)
_cod_data_source_file d1dt02827h2.cif
_cod_data_source_block 1
_cod_original_cell_volume 1324.94(15)
_cod_database_code 7708792
_chemical_oxdiff_formula C45H60N3AuCl
_reflns_odcompleteness_completeness 99.91
_reflns_odcompleteness_iscentric 1
_reflns_odcompleteness_theta 26.32
_olex2_refinement_description
;
1. Fixed Uiso
 At 1.2 times of:
  All C(H) groups
 At 1.5 times of:
  All C(H,H,H) groups
2.a Ternary CH refined with riding coordinates:
 C18(H18)
2.b Aromatic/amide H refined with riding coordinates:
 C12(H12), C14(H14), C4(H4), C26(H26), C8(H8), C5(H5), C6(H6), C7(H7),
 C30(H30), C29(H29), C27(H27), C28(H28), C24(H24), C20(H20), C23(H23), C22(H22),
  C21(H21)
2.c Idealised Me refined as rotating group:
 C17(H17a,H17b,H17c), C16(H16a,H16b,H16c), C9(H9a,H9b,H9c)
;
_olex2_submission_special_instructions 'No special instructions were received'
_oxdiff_exptl_absorpt_empirical_details
;
Empirical correction (ABSPACK) includes:
- Absorption correction using spherical harmonics
- Frame scaling
;
_oxdiff_exptl_absorpt_empirical_full_max 1.219
_oxdiff_exptl_absorpt_empirical_full_min 0.825

loop_
_space_group_symop_id
_space_group_symop_operation_xyz
1 x,y,z
2 -x,-y,-z

loop_
_atom_site_label
_atom_site_type_symbol
_atom_site_fract_x
_atom_site_fract_y
_atom_site_fract_z
_atom_site_U_iso_or_equiv
_atom_site_adp_type
_atom_site_occupancy
_atom_site_refinement_flags_posn
N2 N 0.3619(4) 0.1441(4) 0.3905(3) 0.0485(10) Uani 1.000000 .
N1 N 0.3403(4) 0.2480(4) 0.3528(3) 0.0412(9) Uani 1.000000 .
N3 N 0.3553(4) 0.1827(4) 0.4906(3) 0.0483(10) Uani 1.000000 .
C15 C 0.2098(5) 0.2277(4) 0.1595(4) 0.0393(10) Uani 1.000000 .
C13 C 0.3366(5) 0.1929(5) 0.0287(4) 0.0514(13) Uani 1.000000 .
C12 C 0.4615(5) 0.2028(5) 0.1128(4) 0.0555(14) Uani 1.000000 .
H12 H 0.5449(5) 0.1950(5) 0.0966(4) 0.0666(17) Uiso 1.000000 R
C14 C 0.2140(5) 0.2065(5) 0.0541(4) 0.0485(12) Uani 1.000000 .
H14 H 0.1304(5) 0.2011(5) -0.0021(4) 0.0582(15) Uiso 1.000000 R
C4 C 0.4347(6) 0.4038(5) 0.7164(4) 0.0628(15) Uani 1.000000 .
H4 H 0.5220(6) 0.3834(5) 0.7129(4) 0.0753(19) Uiso 1.000000 R
C26 C 0.0621(5) 0.0216(5) 0.2185(4) 0.0500(12) Uani 1.000000 .
H26 H 0.1015(5) -0.0062(5) 0.1638(4) 0.0600(15) Uiso 1.000000 R
C25 C 0.0379(4) 0.1488(5) 0.2455(4) 0.0416(11) Uani 1.000000 .
C18 C 0.0726(4) 0.2444(4) 0.1863(3) 0.0382(10) Uani 1.000000 .
H18 H 0.0883(4) 0.3305(4) 0.2370(3) 0.0458(12) Uiso 1.000000 R
C10 C 0.3378(5) 0.2341(4) 0.2413(4) 0.0424(11) Uani 1.000000 .
C3 C 0.3173(6) 0.3712(5) 0.6224(4) 0.0501(12) Uani 1.000000 .
C11 C 0.4656(5) 0.2241(5) 0.2210(4) 0.0501(13) Uani 1.000000 .
C2 C 0.3314(5) 0.3071(5) 0.5166(4) 0.0456(12) Uani 1.000000 .
C8 C 0.1889(7) 0.3989(6) 0.6303(5) 0.0770(19) Uani 1.000000 .
H8 H 0.1095(7) 0.3758(6) 0.5681(5) 0.092(2) Uiso 1.000000 R
C5 C 0.4208(8) 0.4670(7) 0.8160(5) 0.080(2) Uani 1.000000 .
H5 H 0.5002(8) 0.4921(7) 0.8782(5) 0.096(2) Uiso 1.000000 R
C6 C 0.2943(9) 0.4924(7) 0.8234(6) 0.093(2) Uani 1.000000 .
H6 H 0.2853(9) 0.5309(7) 0.8908(6) 0.111(3) Uiso 1.000000 R
C7 C 0.1763(9) 0.4604(8) 0.7289(6) 0.103(3) Uani 1.000000 .
H7 H 0.0891(9) 0.4807(8) 0.7329(6) 0.124(3) Uiso 1.000000 R
C19 C -0.0527(5) 0.2432(5) 0.0858(4) 0.0396(10) Uani 1.000000 .
C30 C -0.0230(5) 0.1877(6) 0.3255(4) 0.0534(14) Uani 1.000000 .
H30 H -0.0405(5) 0.2724(6) 0.3440(4) 0.0640(16) Uiso 1.000000 R
C29 C -0.0585(6) 0.1007(7) 0.3786(4) 0.0705(18) Uani 1.000000 .
H29 H -0.0995(6) 0.1276(7) 0.4325(4) 0.085(2) Uiso 1.000000 R
C27 C 0.0280(6) -0.0642(6) 0.2724(5) 0.0617(15) Uani 1.000000 .
H27 H 0.0465(6) -0.1487(6) 0.2550(5) 0.0740(18) Uiso 1.000000 R
C17 C 0.3374(6) 0.1670(7) -0.0877(4) 0.078(2) Uani 1.000000 .
H17a H 0.4329(8) 0.168(4) -0.0881(5) 0.117(3) Uiso 1.000000 GR
H17b H 0.284(4) 0.0840(19) -0.1297(10) 0.117(3) Uiso 1.000000 GR
H17c H 0.296(4) 0.233(2) -0.1191(13) 0.117(3) Uiso 1.000000 GR
C16 C 0.6034(5) 0.2376(6) 0.3111(4) 0.0710(18) Uani 1.000000 .
H16a H 0.612(2) 0.1577(13) 0.330(2) 0.107(3) Uiso 1.000000 GR
H16b H 0.6802(6) 0.259(4) 0.2865(12) 0.107(3) Uiso 1.000000 GR
H16c H 0.6055(19) 0.305(3) 0.3737(12) 0.107(3) Uiso 1.000000 GR
C28 C -0.0332(6) -0.0241(7) 0.3515(5) 0.0726(18) Uani 1.000000 .
H28 H -0.0575(6) -0.0821(7) 0.3868(5) 0.087(2) Uiso 1.000000 R
C9 C 0.3728(7) 0.0916(5) 0.5567(4) 0.0646(16) Uani 1.000000 .
H9a H 0.347(4) 0.0051(5) 0.5098(4) 0.097(2) Uiso 1.000000 GR
H9b H 0.4697(9) 0.103(2) 0.602(2) 0.097(2) Uiso 1.000000 GR
H9c H 0.314(3) 0.106(2) 0.602(2) 0.097(2) Uiso 1.000000 GR
Au1 Au 0.28926(2) 0.525283(17) 0.403895(14) 0.04643(8) Uani 1.000000 .
C1 C 0.3188(5) 0.3528(4) 0.4259(3) 0.0405(11) Uani 1.000000 .
Cl1 Cl 0.25499(18) 0.72624(14) 0.38339(12) 0.0734(4) Uani 1.000000 .
C24 C -0.1597(5) 0.1410(5) 0.0342(4) 0.0485(12) Uani 1.000000 .
H24 H -0.1584(5) 0.0695(5) 0.0618(4) 0.0582(14) Uiso 1.000000 R
C20 C -0.0610(6) 0.3483(6) 0.0420(5) 0.0751(19) Uani 1.000000 .
H20 H 0.0081(6) 0.4204(6) 0.0756(5) 0.090(2) Uiso 1.000000 R
C23 C -0.2697(6) 0.1418(6) -0.0580(4) 0.0583(14) Uani 1.000000 .
H23 H -0.3419(6) 0.0721(6) -0.0898(4) 0.0699(17) Uiso 1.000000 R
C22 C -0.2738(6) 0.2404(7) -0.1017(5) 0.0690(17) Uani 1.000000 .
H22 H -0.3453(6) 0.2375(7) -0.1659(5) 0.083(2) Uiso 1.000000 R
C21 C -0.1711(7) 0.3472(7) -0.0510(6) 0.092(2) Uani 1.000000 .
H21 H -0.1757(7) 0.4183(7) -0.0792(6) 0.110(3) Uiso 1.000000 R

loop_
_atom_site_aniso_label
_atom_site_aniso_U_11
_atom_site_aniso_U_22
_atom_site_aniso_U_33
_atom_site_aniso_U_12
_atom_site_aniso_U_13
_atom_site_aniso_U_23
N2 0.044(2) 0.043(2) 0.058(3) 0.0128(19) 0.014(2) 0.0141(19)
N1 0.032(2) 0.040(2) 0.046(2) 0.0083(17) 0.0084(17) 0.0076(17)
N3 0.048(3) 0.041(2) 0.053(3) 0.0120(19) 0.010(2) 0.0155(18)
C15 0.033(2) 0.038(3) 0.047(3) 0.006(2) 0.013(2) 0.0122(19)
C13 0.041(3) 0.058(3) 0.059(3) 0.001(2) 0.018(2) 0.020(2)
C12 0.040(3) 0.063(4) 0.065(4) 0.008(3) 0.023(3) 0.012(3)
C14 0.036(3) 0.057(3) 0.053(3) 0.001(2) 0.015(2) 0.017(2)
C4 0.069(4) 0.068(4) 0.053(3) 0.010(3) 0.017(3) 0.023(3)
C26 0.041(3) 0.058(3) 0.055(3) 0.012(2) 0.015(2) 0.023(2)
C25 0.025(2) 0.057(3) 0.040(3) 0.006(2) 0.0048(19) 0.017(2)
C18 0.028(2) 0.037(3) 0.048(3) 0.0086(19) 0.0119(19) 0.0095(19)
C10 0.035(3) 0.040(3) 0.048(3) 0.003(2) 0.011(2) 0.007(2)
C3 0.060(3) 0.043(3) 0.047(3) 0.014(2) 0.015(3) 0.015(2)
C11 0.033(3) 0.051(3) 0.060(3) 0.003(2) 0.013(2) 0.009(2)
C2 0.043(3) 0.042(3) 0.047(3) 0.008(2) 0.008(2) 0.012(2)
C8 0.063(4) 0.085(5) 0.069(4) 0.026(4) 0.013(3) 0.003(3)
C5 0.095(5) 0.089(5) 0.048(4) 0.016(4) 0.014(3) 0.017(3)
C6 0.117(7) 0.095(6) 0.063(4) 0.028(5) 0.035(5) 0.008(4)
C7 0.099(6) 0.128(7) 0.092(6) 0.054(5) 0.049(5) 0.016(5)
C19 0.035(2) 0.047(3) 0.044(3) 0.016(2) 0.018(2) 0.017(2)
C30 0.039(3) 0.077(4) 0.047(3) 0.015(3) 0.016(2) 0.020(3)
C29 0.049(3) 0.118(6) 0.050(3) 0.010(4) 0.018(3) 0.031(3)
C27 0.052(3) 0.070(4) 0.071(4) 0.016(3) 0.013(3) 0.041(3)
C17 0.055(4) 0.126(6) 0.057(4) 0.001(4) 0.026(3) 0.028(3)
C16 0.035(3) 0.099(5) 0.073(4) 0.015(3) 0.013(3) 0.019(3)
C28 0.055(4) 0.103(5) 0.064(4) 0.001(4) 0.003(3) 0.055(3)
C9 0.083(4) 0.056(4) 0.064(4) 0.023(3) 0.024(3) 0.029(3)
Au1 0.04622(13) 0.04035(12) 0.04754(13) 0.01047(9) 0.00696(9) 0.01219(8)
C1 0.036(2) 0.042(3) 0.037(3) 0.000(2) 0.006(2) 0.0073(19)
Cl1 0.0921(12) 0.0484(8) 0.0768(10) 0.0245(8) 0.0129(8) 0.0272(7)
C24 0.046(3) 0.049(3) 0.049(3) 0.011(2) 0.010(2) 0.017(2)
C20 0.048(3) 0.072(4) 0.116(5) 0.005(3) 0.016(3) 0.059(4)
C23 0.046(3) 0.071(4) 0.056(3) 0.019(3) 0.011(3) 0.019(3)
C22 0.048(3) 0.106(5) 0.063(4) 0.025(4) 0.015(3) 0.042(3)
C21 0.069(4) 0.114(6) 0.119(6) 0.024(4) 0.021(4) 0.091(5)

loop_
_atom_type_symbol
_atom_type_scat_dispersion_real
_atom_type_scat_dispersion_imag
_atom_type_scat_Cromer_Mann_a1
_atom_type_scat_Cromer_Mann_a2
_atom_type_scat_Cromer_Mann_a3
_atom_type_scat_Cromer_Mann_a4
_atom_type_scat_Cromer_Mann_b1
_atom_type_scat_Cromer_Mann_b2
_atom_type_scat_Cromer_Mann_b3
_atom_type_scat_Cromer_Mann_b4
_atom_type_scat_Cromer_Mann_c
_atom_type_scat_source
_atom_type_scat_dispersion_source
H 0.00000 0.00000 0.49300 0.32291 0.14019 0.04081 10.51090 26.12570 3.14236 57.79970 0.0030380000826 'International Tables Volume C Table 6.1.1.4 (pp. 500-502)' 'Henke, Gullikson and Davis, At. Data and Nucl. Data Tables, 1993, 54, 2'
C 0.00347 0.00161 2.31000 1.02000 1.58860 0.86500 20.84390 10.20750 0.56870 51.65120 0.215599998832 'International Tables Volume C Table 6.1.1.4 (pp. 500-502)' 'Henke, Gullikson and Davis, At. Data and Nucl. Data Tables, 1993, 54, 2'
Cl 0.14873 0.16029 11.46040 7.19640 6.25560 1.64550 0.01040 1.16620 18.51940 47.77840 -9.55739974976 'International Tables Volume C Table 6.1.1.4 (pp. 500-502)' 'Henke, Gullikson and Davis, At. Data and Nucl. Data Tables, 1993, 54, 2'
Au -1.84508 8.87037 16.88190 18.59130 25.55820 5.86000 0.46110 8.62160 1.48260 36.39560 12.0657997131 'International Tables Volume C Table 6.1.1.4 (pp. 500-502)' 'Henke, Gullikson and Davis, At. Data and Nucl. Data Tables, 1993, 54, 2'
N 0.00653 0.00323 12.21260 3.13220 2.01250 1.16630 0.00570 9.89330 28.99750 0.58260 -11.5290002823 'International Tables Volume C Table 6.1.1.4 (pp. 500-502)' 'Henke, Gullikson and Davis, At. Data and Nucl. Data Tables, 1993, 54, 2'

loop_
_geom_angle_atom_site_label_1
_geom_angle_atom_site_label_2
_geom_angle_atom_site_label_3
_geom_angle
_geom_angle_site_symmetry_1
_geom_angle_site_symmetry_3
_geom_angle_publ_flag
N3 N2 N1 103.5(4) . . ?
C10 N1 N2 116.5(4) . . ?
C1 N1 N2 114.2(4) . . ?
C1 N1 C10 129.2(4) . . ?
C2 N3 N2 112.5(4) . . ?
C9 N3 N2 118.6(4) . . ?
C9 N3 C2 128.9(4) . . ?
C18 C15 C14 122.2(4) . . ?
C10 C15 C14 116.5(4) . . ?
C10 C15 C18 121.3(4) . . ?
C14 C13 C12 118.5(5) . . ?
C17 C13 C12 119.7(5) . . ?
C17 C13 C14 121.8(5) . . ?
C11 C12 C13 121.8(5) . . ?
C13 C14 C15 123.0(5) . . ?
C5 C4 C3 119.7(6) . . ?
C27 C26 C25 120.5(5) . . ?
C18 C25 C26 121.5(4) . . ?
C30 C25 C26 118.9(5) . . ?
C30 C25 C18 119.6(5) . . ?
C25 C18 C15 113.0(4) . . ?
C19 C18 C15 112.4(4) . . ?
C19 C18 C25 111.6(3) . . ?
C15 C10 N1 119.7(4) . . ?
C11 C10 N1 117.2(4) . . ?
C11 C10 C15 123.1(4) . . ?
C2 C3 C4 120.1(5) . . ?
C8 C3 C4 119.1(5) . . ?
C8 C3 C2 120.8(5) . . ?
C10 C11 C12 117.1(5) . . ?
C16 C11 C12 120.6(4) . . ?
C16 C11 C10 122.2(5) . . ?
C3 C2 N3 122.8(4) . . ?
C1 C2 N3 107.4(4) . . ?
C1 C2 C3 129.8(5) . . ?
C7 C8 C3 120.7(6) . . ?
C6 C5 C4 121.0(6) . . ?
C7 C6 C5 119.4(6) . . ?
C6 C7 C8 120.1(7) . . ?
C24 C19 C18 123.0(4) . . ?
C20 C19 C18 120.1(4) . . ?
C20 C19 C24 116.8(5) . . ?
C29 C30 C25 120.4(6) . . ?
C28 C29 C30 120.1(6) . . ?
C28 C27 C26 119.9(6) . . ?
C27 C28 C29 120.2(6) . . ?
Cl1 Au1 C1 178.41(13) . . ?
C2 C1 N1 102.4(4) . . ?
Au1 C1 N1 126.9(3) . . ?
Au1 C1 C2 130.7(4) . . ?
C23 C24 C19 121.6(5) . . ?
C21 C20 C19 120.9(6) . . ?
C22 C23 C24 121.2(5) . . ?
C21 C22 C23 119.5(6) . . ?
C22 C21 C20 119.9(6) . . ?

loop_
_geom_bond_atom_site_label_1
_geom_bond_atom_site_label_2
_geom_bond_distance
_geom_bond_site_symmetry_2
_geom_bond_publ_flag
N2 N1 1.337(5) . ?
N2 N3 1.325(5) . ?
N1 C10 1.453(6) . ?
N1 C1 1.380(6) . ?
N3 C2 1.357(6) . ?
N3 C9 1.456(6) . ?
C15 C14 1.385(6) . ?
C15 C18 1.536(6) . ?
C15 C10 1.398(6) . ?
C13 C12 1.387(7) . ?
C13 C14 1.380(7) . ?
C13 C17 1.514(7) . ?
C12 C11 1.395(7) . ?
C4 C3 1.390(7) . ?
C4 C5 1.393(8) . ?
C26 C25 1.388(7) . ?
C26 C27 1.387(7) . ?
C25 C18 1.524(6) . ?
C25 C30 1.379(6) . ?
C18 C19 1.535(6) . ?
C10 C11 1.396(6) . ?
C3 C2 1.469(6) . ?
C3 C8 1.370(8) . ?
C11 C16 1.507(7) . ?
C2 C1 1.390(7) . ?
C8 C7 1.371(8) . ?
C5 C6 1.344(9) . ?
C6 C7 1.397(10) . ?
C19 C24 1.374(6) . ?
C19 C20 1.391(7) . ?
C30 C29 1.393(8) . ?
C29 C28 1.369(9) . ?
C27 C28 1.374(8) . ?
Au1 C1 1.978(5) . ?
Au1 Cl1 2.2829(14) . ?
C24 C23 1.386(7) . ?
C20 C21 1.389(8) . ?
C23 C22 1.327(8) . ?
C22 C21 1.380(8) . ?
